data_2209117
loop_
_publ_author_name
'Gniewek, Andrzej'
'Zi\'o\/lkowski, J\'ozef J.'
'Lis, Tadeusz'

_publ_section_title
;
 <i>trans</i>-Iodo(<i>p</i>-iodophenyl)bis(triphenylphosphine)palladium(II)
;
_journal_coeditor_code CF2020
_journal_issue 6
_journal_name_full 'Acta Crystallographica Section E'
_journal_page_first m1428
_journal_page_last m1430
_journal_paper_doi 10.1107/S1600536806018903
_journal_volume 62
_journal_year 2006
_chemical_formula_iupac '[Pd (C6 H4 I) I (C18 H15 P)2]'
_chemical_formula_moiety 'C42 H34 I2 P2 Pd'
_chemical_formula_sum 'C42 H34 I2 P2 Pd'
_chemical_formula_weight 960.85
_chemical_name_systematic
;
trans-iodo(p-iodophenyl)bis(triphenylphosphine)palladium(II)
;
_space_group_IT_number 15
_symmetry_cell_setting monoclinic
_symmetry_space_group_name_Hall '-C 2yc'
_symmetry_space_group_name_H-M 'C 1 2/c 1'
_atom_sites_solution_hydrogens geom
_atom_sites_solution_primary heavy
_atom_sites_solution_secondary difmap
_cell_angle_alpha 90.00
_cell_angle_beta 111.49(3)
_cell_angle_gamma 90.00
_cell_formula_units_Z 4
_cell_length_a 25.194(7)
_cell_length_b 13.375(3)
_cell_length_c 11.419(3)
_cell_measurement_reflns_used 7476
_cell_measurement_temperature 100(2)
_cell_measurement_theta_max 37.50
_cell_measurement_theta_min 3.00
_cell_volume 3580.4(18)
_computing_cell_refinement 'CrysAlis RED (Oxford Diffraction, 2003)'
_computing_data_collection 'CrysAlis CCD (Oxford Diffraction, 2003)'
_computing_data_reduction 'CrysAlis RED'
_computing_molecular_graphics 'ORTEP-3 (Farrugia, 1997)'
_computing_publication_material SHELXL97
_computing_structure_refinement 'SHELXL97 (Sheldrick, 1997)'
_computing_structure_solution 'SHELXS97 (Sheldrick, 1997)'
_diffrn_ambient_temperature 100(2)
_diffrn_measured_fraction_theta_full 0.998
_diffrn_measured_fraction_theta_max 0.932
_diffrn_measurement_device_type 'Kuma KM-4 CCD'
_diffrn_measurement_method \w
_diffrn_radiation_monochromator graphite
_diffrn_radiation_source 'fine-focus sealed tube'
_diffrn_radiation_type MoK\a
_diffrn_radiation_wavelength 0.71073
_diffrn_reflns_av_R_equivalents 0.038
_diffrn_reflns_av_sigmaI/netI 0.052
_diffrn_reflns_limit_h_max 35
_diffrn_reflns_limit_h_min -42
_diffrn_reflns_limit_k_max 22
_diffrn_reflns_limit_k_min -22
_diffrn_reflns_limit_l_max 19
_diffrn_reflns_limit_l_min -18
_diffrn_reflns_number 29727
_diffrn_reflns_theta_full 25.00
_diffrn_reflns_theta_max 37.50
_diffrn_reflns_theta_min 3.00
_diffrn_standards_number 0
_exptl_absorpt_coefficient_mu 2.36
_exptl_absorpt_correction_T_max 0.713
_exptl_absorpt_correction_T_min 0.530
_exptl_absorpt_correction_type analytical
_exptl_absorpt_process_details '(CrysAlis RED; Oxford Diffraction, 2003)'
_exptl_crystal_colour 'light yellow'
_exptl_crystal_density_diffrn 1.783
_exptl_crystal_density_method 'not measured'
_exptl_crystal_description prism
_exptl_crystal_F_000 1872
_exptl_crystal_size_max 0.25
_exptl_crystal_size_mid 0.15
_exptl_crystal_size_min 0.15
_refine_diff_density_max 4.32
_refine_diff_density_min -1.35
_refine_ls_extinction_method none
_refine_ls_goodness_of_fit_ref 0.891
_refine_ls_hydrogen_treatment constr
_refine_ls_matrix_type full
_refine_ls_number_parameters 215
_refine_ls_number_reflns 8814
_refine_ls_number_restraints 0
_refine_ls_restrained_S_all 0.891
_refine_ls_R_factor_all 0.055
_refine_ls_R_factor_gt 0.031
_refine_ls_shift/su_max 0.001
_refine_ls_shift/su_mean 0.000
_refine_ls_structure_factor_coef Fsqd
_refine_ls_weighting_details 'w=1/[\s^2^(Fo^2^)+(0.033P)^2^] where P=(Fo^2^+2Fc^2^)/3'
_refine_ls_weighting_scheme calc
_refine_ls_wR_factor_gt 0.060
_refine_ls_wR_factor_ref 0.064
_reflns_number_gt 6153
_reflns_number_total 8814
_reflns_threshold_expression I>2\s(I)
_cod_data_source_file cf2020.cif
_cod_data_source_block I
_cod_original_sg_symbol_H-M 'C 2/c'
_cod_database_code 2209117
_cod_database_fobs_code 2209117

loop_
_symmetry_equiv_pos_as_xyz
'x, y, z'
'-x, y, -z+1/2'
'x+1/2, y+1/2, z'
'-x+1/2, y+1/2, -z+1/2'
'-x, -y, -z'
'x, -y, z-1/2'
'-x+1/2, -y+1/2, -z'
'x+1/2, -y+1/2, z-1/2'

loop_
_atom_site_type_symbol
_atom_site_label
_atom_site_fract_x
_atom_site_fract_y
_atom_site_fract_z
_atom_site_U_iso_or_equiv
_atom_site_adp_type
_atom_site_calc_flag
_atom_site_refinement_flags
_atom_site_occupancy
I I1 0.5000 0.95880(2) 0.2500 0.01936(4) Uani d S 1
I I2 0.5000 0.23956(2) 0.2500 0.02018(4) Uani d S 1
Pd Pd 0.5000 0.75682(2) 0.2500 0.01027(4) Uani d S 1
P P 0.40012(2) 0.75168(3) 0.17949(4) 0.01080(8) Uani d . 1
C C1 0.5000 0.60538(17) 0.2500 0.0113(4) Uani d S 1
C C2 0.48188(7) 0.55267(13) 0.13715(16) 0.0124(3) Uani d . 1
H H2 0.4695 0.5880 0.0596 0.015 Uiso calc R 1
C C3 0.48163(7) 0.44793(13) 0.13675(17) 0.0142(3) Uani d . 1
H H3 0.4690 0.4124 0.0593 0.017 Uiso calc R 1
C C4 0.5000 0.39651(18) 0.2500 0.0148(5) Uani d S 1
C C5 0.36724(7) 0.62811(13) 0.13341(17) 0.0133(3) Uani d . 1
C C6 0.33987(7) 0.59999(14) 0.00802(17) 0.0155(3) Uani d . 1
H H6 0.3332 0.6483 -0.0568 0.019 Uiso calc R 1
C C7 0.32222(8) 0.50131(14) -0.02273(19) 0.0188(3) Uani d . 1
H H7 0.3033 0.4829 -0.1084 0.023 Uiso calc R 1
C C8 0.33210(8) 0.43003(14) 0.0708(2) 0.0208(4) Uani d . 1
H H8 0.3211 0.3625 0.0492 0.025 Uiso calc R 1
C C9 0.35813(7) 0.45753(14) 0.19625(19) 0.0177(3) Uani d . 1
H H9 0.3642 0.4091 0.2607 0.021 Uiso calc R 1
C C10 0.37534(7) 0.55630(13) 0.22762(17) 0.0149(3) Uani d . 1
H H10 0.3927 0.5750 0.3136 0.018 Uiso calc R 1
C C11 0.36791(7) 0.79163(13) 0.29111(16) 0.0130(3) Uani d . 1
C C12 0.31090(7) 0.76641(13) 0.26972(18) 0.0157(3) Uani d . 1
H H12 0.2892 0.7300 0.1964 0.019 Uiso calc R 1
C C13 0.28607(7) 0.79461(14) 0.35571(18) 0.0177(3) Uani d . 1
H H13 0.2475 0.7777 0.3408 0.021 Uiso calc R 1
C C14 0.31782(8) 0.84731(14) 0.46290(19) 0.0192(4) Uani d . 1
H H14 0.3010 0.8662 0.5216 0.023 Uiso calc R 1
C C15 0.37415(8) 0.87276(15) 0.48516(18) 0.0189(4) Uani d . 1
H H15 0.3956 0.9091 0.5588 0.023 Uiso calc R 1
C C16 0.39934(7) 0.84509(13) 0.39951(17) 0.0155(3) Uani d . 1
H H16 0.4379 0.8626 0.4150 0.019 Uiso calc R 1
C C17 0.36791(7) 0.82459(13) 0.03620(17) 0.0137(3) Uani d . 1
C C18 0.31405(7) 0.86981(14) 0.00174(18) 0.0151(3) Uani d . 1
H H18 0.2937 0.8670 0.0572 0.018 Uiso calc R 1
C C19 0.29028(7) 0.91878(14) -0.11325(18) 0.0174(3) Uani d . 1
H H19 0.2539 0.9494 -0.1356 0.021 Uiso calc R 1
C C20 0.31938(8) 0.92319(15) -0.19556(18) 0.0196(4) Uani d . 1
H H20 0.3029 0.9564 -0.2742 0.023 Uiso calc R 1
C C21 0.37281(8) 0.87882(16) -0.16227(19) 0.0218(4) Uani d . 1
H H21 0.3928 0.8816 -0.2184 0.026 Uiso calc R 1
C C22 0.39710(8) 0.83023(15) -0.04686(18) 0.0190(4) Uani d . 1
H H22 0.4338 0.8007 -0.0244 0.023 Uiso calc R 1

loop_
_atom_site_aniso_label
_atom_site_aniso_U_11
_atom_site_aniso_U_22
_atom_site_aniso_U_33
_atom_site_aniso_U_12
_atom_site_aniso_U_13
_atom_site_aniso_U_23
I1 0.01512(7) 0.01163(7) 0.02916(10) 0.000 0.00555(6) 0.000
I2 0.01860(8) 0.01238(7) 0.02921(10) 0.000 0.00835(7) 0.000
Pd 0.00688(7) 0.01059(7) 0.01297(8) 0.000 0.00320(6) 0.000
P 0.00718(16) 0.01322(18) 0.01158(19) 0.00002(14) 0.00294(14) -0.00124(16)
C1 0.0080(9) 0.0127(10) 0.0161(11) 0.000 0.0077(8) 0.000
C2 0.0100(6) 0.0163(7) 0.0115(7) 0.0014(6) 0.0048(6) 0.0001(6)
C3 0.0120(7) 0.0158(7) 0.0161(8) 0.0003(6) 0.0066(6) -0.0021(7)
C4 0.0107(10) 0.0153(11) 0.0199(12) 0.000 0.0073(9) 0.000
C5 0.0084(6) 0.0165(7) 0.0160(8) -0.0010(6) 0.0055(6) -0.0036(7)
C6 0.0108(7) 0.0198(8) 0.0154(8) -0.0027(6) 0.0044(6) -0.0032(7)
C7 0.0151(7) 0.0227(8) 0.0197(8) -0.0052(7) 0.0076(6) -0.0105(8)
C8 0.0171(8) 0.0182(8) 0.0318(11) -0.0051(7) 0.0143(8) -0.0089(8)
C9 0.0165(8) 0.0150(7) 0.0254(9) -0.0031(6) 0.0121(7) -0.0010(8)
C10 0.0121(7) 0.0165(7) 0.0185(8) -0.0023(6) 0.0083(6) -0.0044(7)
C11 0.0119(7) 0.0135(7) 0.0141(8) 0.0011(6) 0.0054(6) 0.0002(7)
C12 0.0132(7) 0.0166(7) 0.0184(8) -0.0008(6) 0.0072(6) -0.0023(7)
C13 0.0156(8) 0.0178(8) 0.0239(9) 0.0016(7) 0.0122(7) 0.0015(8)
C14 0.0245(9) 0.0175(8) 0.0198(9) 0.0043(7) 0.0131(8) 0.0017(7)
C15 0.0221(9) 0.0195(8) 0.0147(8) 0.0024(7) 0.0062(7) -0.0012(7)
C16 0.0134(7) 0.0167(8) 0.0143(8) 0.0011(6) 0.0027(6) -0.0001(7)
C17 0.0105(7) 0.0148(7) 0.0149(8) -0.0002(6) 0.0037(6) -0.0007(7)
C18 0.0102(7) 0.0169(7) 0.0178(8) 0.0006(6) 0.0047(6) -0.0007(7)
C19 0.0131(7) 0.0158(7) 0.0204(9) 0.0013(6) 0.0025(6) -0.0002(7)
C20 0.0175(8) 0.0221(8) 0.0161(9) 0.0005(7) 0.0026(7) 0.0002(8)
C21 0.0198(9) 0.0294(10) 0.0178(9) 0.0032(7) 0.0090(7) 0.0044(8)
C22 0.0132(8) 0.0256(9) 0.0185(9) 0.0034(7) 0.0062(7) 0.0019(8)

loop_
_atom_type_symbol
_atom_type_description
_atom_type_scat_dispersion_real
_atom_type_scat_dispersion_imag
_atom_type_scat_source
C C 0.0033 0.0016 'International Tables Vol C Tables 4.2.6.8 and 6.1.1.4'
H H 0.0000 0.0000 'International Tables Vol C Tables 4.2.6.8 and 6.1.1.4'
P P 0.1023 0.0942 'International Tables Vol C Tables 4.2.6.8 and 6.1.1.4'
Pd Pd -0.9988 1.0072 'International Tables Vol C Tables 4.2.6.8 and 6.1.1.4'
I I -0.4742 1.8119 'International Tables Vol C Tables 4.2.6.8 and 6.1.1.4'

loop_
_geom_angle_atom_site_label_1
_geom_angle_atom_site_label_2
_geom_angle_atom_site_label_3
_geom_angle_site_symmetry_1
_geom_angle_site_symmetry_3
_geom_angle
_geom_angle_publ_flag
P Pd C1 . . 88.32(2) yes
P Pd C1 2_655 . 88.32(2) no
P Pd I1 . . 91.68(2) yes
P Pd I1 2_655 . 91.68(2) no
P Pd P . 2_655 176.64(2) no
C1 Pd I1 . . 180.0 no
C17 P C11 . . 107.77(8) yes
C17 P C5 . . 102.63(8) yes
C11 P C5 . . 101.20(8) yes
C17 P Pd . . 111.21(6) yes
C11 P Pd . . 116.59(6) yes
C5 P Pd . . 116.05(6) yes
C2 C1 C2 . 2_655 119.1(2) no
C2 C1 Pd . . 120.40(10) no
C2 C1 Pd 2_655 . 120.40(10) no
C1 C2 C3 . . 120.6(2) no
C1 C2 H2 . . 119.7 no
C3 C2 H2 . . 119.7 no
C4 C3 C2 . . 119.6(2) no
C4 C3 H3 . . 120.2 no
C2 C3 H3 . . 120.2 no
C3 C4 C3 2_655 . 120.5(2) no
C3 C4 I2 2_655 . 119.8(2) no
C3 C4 I2 . . 119.8(2) no
C6 C5 C10 . . 118.8(2) no
C6 C5 P . . 122.6(2) no
C10 C5 P . . 118.3(2) no
C5 C6 C7 . . 120.4(2) no
C5 C6 H6 . . 119.8 no
C7 C6 H6 . . 119.8 no
C8 C7 C6 . . 120.4(2) no
C8 C7 H7 . . 119.8 no
C6 C7 H7 . . 119.8 no
C7 C8 C9 . . 119.8(2) no
C7 C8 H8 . . 120.1 no
C9 C8 H8 . . 120.1 no
C8 C9 C10 . . 120.0(2) no
C8 C9 H9 . . 120.0 no
C10 C9 H9 . . 120.0 no
C9 C10 C5 . . 120.5(2) no
C9 C10 H10 . . 119.7 no
C5 C10 H10 . . 119.7 no
C16 C11 C12 . . 119.1(2) no
C16 C11 P . . 121.1(2) no
C12 C11 P . . 119.7(2) no
C13 C12 C11 . . 120.4(2) no
C13 C12 H12 . . 119.8 no
C11 C12 H12 . . 119.8 no
C14 C13 C12 . . 119.8(2) no
C14 C13 H13 . . 120.1 no
C12 C13 H13 . . 120.1 no
C13 C14 C15 . . 120.5(2) no
C13 C14 H14 . . 119.8 no
C15 C14 H14 . . 119.8 no
C14 C15 C16 . . 120.2(2) no
C14 C15 H15 . . 119.9 no
C16 C15 H15 . . 119.9 no
C15 C16 C11 . . 120.0(2) no
C15 C16 H16 . . 120.0 no
C11 C16 H16 . . 120.0 no
C22 C17 C18 . . 118.8(2) no
C22 C17 P . . 117.8(2) no
C18 C17 P . . 123.3(2) no
C19 C18 C17 . . 120.3(2) no
C19 C18 H18 . . 119.8 no
C17 C18 H18 . . 119.8 no
C20 C19 C18 . . 120.5(2) no
C20 C19 H19 . . 119.8 no
C18 C19 H19 . . 119.8 no
C19 C20 C21 . . 119.7(2) no
C19 C20 H20 . . 120.2 no
C21 C20 H20 . . 120.2 no
C20 C21 C22 . . 120.2(2) no
C20 C21 H21 . . 119.9 no
C22 C21 H21 . . 119.9 no
C21 C22 C17 . . 120.6(2) no
C21 C22 H22 . . 119.7 no
C17 C22 H22 . . 119.7 no

loop_
_geom_bond_atom_site_label_1
_geom_bond_atom_site_label_2
_geom_bond_site_symmetry_2
_geom_bond_distance
_geom_bond_publ_flag
Pd I1 . 2.7015(6) yes
Pd P . 2.3450(10) yes
Pd P 2_655 2.3450(10) no
Pd C1 . 2.025(2) yes
I2 C4 . 2.099(3) yes
P C5 . 1.837(2) yes
P C11 . 1.824(2) yes
P C17 . 1.820(2) yes
C1 C2 . 1.391(2) no
C1 C2 2_655 1.391(2) no
C2 C3 . 1.401(2) no
C2 H2 . 0.950 no
C3 C4 . 1.386(2) no
C3 H3 . 0.950 no
C4 C3 2_655 1.386(2) no
C5 C6 . 1.394(3) no
C5 C10 . 1.400(3) no
C6 C7 . 1.396(3) no
C6 H6 . 0.950 no
C7 C8 . 1.384(3) no
C7 H7 . 0.950 no
C8 C9 . 1.389(3) no
C8 H8 . 0.950 no
C9 C10 . 1.396(3) no
C9 H9 . 0.950 no
C10 H10 . 0.950 no
C11 C16 . 1.397(3) no
C11 C12 . 1.407(2) no
C12 C13 . 1.396(2) no
C12 H12 . 0.950 no
C13 C14 . 1.385(3) no
C13 H13 . 0.950 no
C14 C15 . 1.389(3) no
C14 H14 . 0.950 no
C15 C16 . 1.397(3) no
C15 H15 . 0.950 no
C16 H16 . 0.950 no
C17 C22 . 1.399(3) no
C17 C18 . 1.404(2) no
C18 C19 . 1.391(3) no
C18 H18 . 0.950 no
C19 C20 . 1.389(3) no
C19 H19 . 0.950 no
C20 C21 . 1.391(3) no
C20 H20 . 0.950 no
C21 C22 . 1.394(3) no
C21 H21 . 0.950 no
C22 H22 . 0.950 no

loop_
_geom_hbond_atom_site_label_D
_geom_hbond_atom_site_label_H
_geom_hbond_atom_site_label_A
_geom_hbond_site_symmetry_A
_geom_hbond_distance_DH
_geom_hbond_distance_HA
_geom_hbond_distance_DA
_geom_hbond_angle_DHA
_geom_hbond_publ_flag
C19 H19 Cg1 7_565 0.95 2.77 3.629(3) 150 yes

loop_
_geom_torsion_atom_site_label_1
_geom_torsion_atom_site_label_2
_geom_torsion_atom_site_label_3
_geom_torsion_atom_site_label_4
_geom_torsion_site_symmetry_1
_geom_torsion_site_symmetry_4
_geom_torsion
_geom_torsion_publ_flag
I1 Pd P C17 . . 54.11(6) yes
C1 Pd P C17 . . -125.89(6) no
I1 Pd P C11 . . -69.97(6) yes
C1 Pd P C11 . . 110.03(6) no
I1 Pd P C5 . . 170.91(7) yes
C1 Pd P C5 . . -9.09(7) yes
P Pd C1 C2 . . 72.10(8) yes
P Pd C1 C2 2_655 . -107.90(8) no
P Pd C1 C2 . 2_655 -107.90(8) no
P Pd C1 C2 2_655 2_655 72.10(8) no
C2 C1 C2 C3 2_655 . 0.20(10) no
Pd C1 C2 C3 . . -179.80(10) no
C1 C2 C3 C4 . . -0.4(2) no
C2 C3 C4 C3 . 2_655 0.2(2) no
C2 C3 C4 I2 . . -179.80(10) no
C17 P C5 C6 . . 17.0(2) no
C11 P C5 C6 . . 128.4(2) no
Pd P C5 C6 . . -104.5(2) no
C17 P C5 C10 . . -169.8(2) no
C11 P C5 C10 . . -58.5(2) no
Pd P C5 C10 . . 68.7(2) no
C10 C5 C6 C7 . . -1.6(2) no
P C5 C6 C7 . . 171.5(2) no
C5 C6 C7 C8 . . -0.5(3) no
C6 C7 C8 C9 . . 2.0(3) no
C7 C8 C9 C10 . . -1.3(3) no
C8 C9 C10 C5 . . -0.8(3) no
C6 C5 C10 C9 . . 2.3(3) no
P C5 C10 C9 . . -171.1(2) no
C17 P C11 C16 . . -110.5(2) no
C5 P C11 C16 . . 142.2(2) no
Pd P C11 C16 . . 15.4(2) no
C17 P C11 C12 . . 71.0(2) no
C5 P C11 C12 . . -36.3(2) no
Pd P C11 C12 . . -163.2(2) no
C16 C11 C12 C13 . . 0.1(3) no
P C11 C12 C13 . . 178.6(2) no
C11 C12 C13 C14 . . -0.3(3) no
C12 C13 C14 C15 . . 0.3(3) no
C13 C14 C15 C16 . . -0.2(3) no
C14 C15 C16 C11 . . 0.0(3) no
C12 C11 C16 C15 . . 0.1(3) no
P C11 C16 C15 . . -178.4(2) no
C11 P C17 C22 . . 160.6(2) no
C5 P C17 C22 . . -93.1(2) no
Pd P C17 C22 . . 31.7(2) no
C11 P C17 C18 . . -23.4(2) no
C5 P C17 C18 . . 82.9(2) no
Pd P C17 C18 . . -152.4(2) no
C22 C17 C18 C19 . . 0.3(3) no
P C17 C18 C19 . . -175.6(2) no
C17 C18 C19 C20 . . 0.3(3) no
C18 C19 C20 C21 . . -0.4(3) no
C19 C20 C21 C22 . . -0.1(3) no
C20 C21 C22 C17 . . 0.6(3) no
C18 C17 C22 C21 . . -0.8(3) no
P C17 C22 C21 . . 175.4(2) no
